data_7231537
loop_
_publ_author_name
'Bhattacharya, Biswajit'
'Mondal, Amit'
'Soni, Saundray Raj'
'Das, Susobhan'
'Bhunia, Surojit'
'Bal Raju, K.'
'Ghosh, Animesh'
'Malla Reddy, C.'

_publ_section_title
;
 Multidrug salt forms of norfloxacin with non-steroidal anti-inflammatory
 drugs: solubility and membrane permeability studies
;
_journal_issue 41
_journal_name_full CrystEngComm
_journal_page_first 6420
_journal_paper_doi 10.1039/C8CE00900G
_journal_volume 20
_journal_year 2018
_chemical_formula_moiety 'C14 H10 Cl2 N O2, C16 H19 F N3 O3'
_chemical_formula_sum 'C30 H29 Cl2 F N4 O5'
_chemical_formula_weight 615.47
_space_group_crystal_system triclinic
_space_group_IT_number 2
_space_group_name_Hall '-P 1'
_space_group_name_H-M_alt 'P -1'
_symmetry_space_group_name_Hall '-P 1'
_symmetry_space_group_name_H-M 'P -1'
_atom_sites_solution_hydrogens geom
_atom_sites_solution_primary direct
_atom_sites_solution_secondary difmap
_audit_creation_date 2017-03-30
_audit_creation_method
;
Olex2 1.2
(compiled 2016.11.30 svn.r3356 for OlexSys, GUI svn.r5269)
;
_audit_update_record
;
2018-02-14 deposited with the CCDC.
2018-08-13 downloaded from the CCDC.
;
_cell_angle_alpha 73.776(3)
_cell_angle_beta 77.048(4)
_cell_angle_gamma 80.463(4)
_cell_formula_units_Z 2
_cell_length_a 7.7589(4)
_cell_length_b 11.9715(5)
_cell_length_c 16.3035(6)
_cell_measurement_reflns_used 5670
_cell_measurement_temperature 100.00(10)
_cell_measurement_theta_max 26.3750
_cell_measurement_theta_min 1.9030
_cell_volume 1408.44(11)
_computing_cell_refinement 'CrysAlisPro 1.171.38.43f (Rigaku OD, 2015)'
_computing_data_collection 'CrysAlisPro 1.171.38.43f (Rigaku OD, 2015)'
_computing_data_reduction 'CrysAlisPro 1.171.38.43f (Rigaku OD, 2015)'
_computing_molecular_graphics 'Olex2 (Dolomanov et al., 2009)'
_computing_publication_material 'Olex2 (Dolomanov et al., 2009)'
_computing_structure_refinement 'ShelXL (Sheldrick, 2015)'
_computing_structure_solution 'SHELXS-97 (Sheldrick, 1990)'
_diffrn_ambient_environment N~2~
_diffrn_ambient_temperature 100.00(10)
_diffrn_detector 'CCD plate'
_diffrn_detector_area_resol_mean 7.9580
_diffrn_detector_type Eos
_diffrn_measured_fraction_theta_full 0.9993
_diffrn_measured_fraction_theta_max 0.9993
_diffrn_measurement_details
;
List of Runs (angles in degrees, time in seconds):

  # Type    Start    End  Width  t~exp~   \w     \q     \k     \f   Frames
#--------------------------------------------------------------------------
  1  \w    -66.00  50.00   1.00   17.20    --  -27.14  57.00-120.00  116
  2  \w    -31.00  23.00   1.00   17.20    --  -27.14 -90.00   4.00   54
  3  \w    -20.00  85.00   1.00   17.20    --   28.55 -99.00  90.00  105
  4  \w     35.00 126.00   1.00   17.20    --   28.55 178.00   0.00   91
  5  \w    -10.00 105.00   1.00   17.20    --   28.55  57.00   0.00  115
  6  \w    -60.00 115.00   1.00   17.20    --   28.55 -19.00  30.00  175
  7  \w    -10.00  60.00   1.00   17.20    --   28.55  57.00 150.00   70
;
_diffrn_measurement_device 'four-circle diffractometer'
_diffrn_measurement_device_type 'SuperNova, Dual, Cu at zero, Eos'
_diffrn_measurement_method '\w scans'
_diffrn_orient_matrix_type 'CrysAlisPro convention (1999,Acta A55,543-557)'
_diffrn_orient_matrix_UB_11 0.0149520000
_diffrn_orient_matrix_UB_12 -0.0605766000
_diffrn_orient_matrix_UB_13 0.0200986000
_diffrn_orient_matrix_UB_21 -0.0648325000
_diffrn_orient_matrix_UB_22 0.0076169000
_diffrn_orient_matrix_UB_23 0.0369021000
_diffrn_orient_matrix_UB_31 -0.0669367000
_diffrn_orient_matrix_UB_32 -0.0112671000
_diffrn_orient_matrix_UB_33 -0.0190363000
_diffrn_radiation_monochromator mirror
_diffrn_radiation_probe x-ray
_diffrn_radiation_type 'Mo K\a'
_diffrn_radiation_wavelength 0.71073
_diffrn_reflns_av_R_equivalents 0.0272
_diffrn_reflns_av_unetI/netI 0.0352
_diffrn_reflns_limit_h_max 9
_diffrn_reflns_limit_h_min -9
_diffrn_reflns_limit_k_max 14
_diffrn_reflns_limit_k_min -12
_diffrn_reflns_limit_l_max 19
_diffrn_reflns_limit_l_min -20
_diffrn_reflns_number 14396
_diffrn_reflns_theta_full 26.37
_diffrn_reflns_theta_max 26.37
_diffrn_reflns_theta_min 1.78
_diffrn_source 'micro-focus sealed X-ray tube'
_diffrn_source_type 'SuperNova (Mo) X-ray Source'
_exptl_absorpt_coefficient_mu 0.286
_exptl_absorpt_correction_T_max 1.00000
_exptl_absorpt_correction_T_min 0.87961
_exptl_absorpt_correction_type multi-scan
_exptl_absorpt_process_details
;
CrysAlisPro 1.171.38.43f (Rigaku Oxford Diffraction, 2015)
Empirical absorption correction using spherical harmonics,
 implemented in SCALE3 ABSPACK scaling algorithm.
;
_exptl_crystal_colour colourless
_exptl_crystal_colour_primary colourless
_exptl_crystal_density_diffrn 1.451
_exptl_crystal_density_method 'not measured'
_exptl_crystal_description block
_exptl_crystal_F_000 640
_exptl_crystal_size_max 0.5
_exptl_crystal_size_mid 0.3
_exptl_crystal_size_min 0.2
_refine_diff_density_max 2.501
_refine_diff_density_min -0.725
_refine_diff_density_rms 0.123
_refine_ls_extinction_method none
_refine_ls_goodness_of_fit_ref 1.077
_refine_ls_hydrogen_treatment constr
_refine_ls_matrix_type full
_refine_ls_number_parameters 375
_refine_ls_number_reflns 5764
_refine_ls_number_restraints 0
_refine_ls_restrained_S_all 1.077
_refine_ls_R_factor_all 0.0994
_refine_ls_R_factor_gt 0.0905
_refine_ls_shift/su_max 0.001
_refine_ls_shift/su_mean 0.000
_refine_ls_structure_factor_coef Fsqd
_refine_ls_weighting_details 'calc w=1/[\s^2^(Fo^2^)+(0.1228P)^2^+6.2402P] where P=(Fo^2^+2Fc^2^)/3'
_refine_ls_weighting_scheme calc
_refine_ls_wR_factor_gt 0.2509
_refine_ls_wR_factor_ref 0.2583
_reflns_number_gt 5032
_reflns_number_total 5764
_reflns_threshold_expression >2sigma(I)
_cod_data_source_file c8ce00900g2.cif
_cod_data_source_block NOR_DIC
_cod_depositor_comments 'Adding full bibliography for 7231537--7231540.cif.'
_cod_original_cell_volume 1408.43(10)
_cod_database_code 7231537
_chemical_oxdiff_formula 'C H N O F Cl'
_reflns_odcompleteness_completeness 99.93
_reflns_odcompleteness_iscentric 1
_reflns_odcompleteness_theta 26.32
_olex2_refinement_description
;
1. Fixed Uiso
 At 1.2 times of:
  All C(H) groups, All C(H,H) groups, All N(H) groups, All N(H,H) groups
 At 1.5 times of:
  All C(H,H,H) groups, All O(H) groups
2. Uiso/Uaniso restraints and constraints
Uanis(C29) = Uanis(C28)
3.a Secondary CH2 refined with riding coordinates:
 C15(H15A,H15B), N3(H3A,H3B), C18(H18A,H18B), C11(H11A,H11B), C14(H14A,H14B),
 C12(H12A,H12B), C13(H13A,H13B)
3.b Aromatic/amide H refined with riding coordinates:
 N4(H4), C7(H7), C10(H10), C1(H1), C20(H20), C27(H27), C23(H23), C22(H22),
 C21(H21), C29(H29), C28(H28)
3.c Idealised Me refined as rotating group:
 C16(H16A,H16B,H16C)
3.d Idealised tetrahedral OH refined as rotating group:
 O2(H2)
;
_olex2_submission_special_instructions 'No special instructions were received'
_oxdiff_exptl_absorpt_empirical_details
;
Empirical correction (ABSPACK) includes:
- Absorption correction using spherical harmonics
- Frame scaling
;
_oxdiff_exptl_absorpt_empirical_full_max 1.274
_oxdiff_exptl_absorpt_empirical_full_min 0.808

loop_
_space_group_symop_id
_space_group_symop_operation_xyz
1 'x, y, z'
2 '-x, -y, -z'

loop_
_atom_site_label
_atom_site_type_symbol
_atom_site_fract_x
_atom_site_fract_y
_atom_site_fract_z
_atom_site_U_iso_or_equiv
_atom_site_adp_type
_atom_site_occupancy
_atom_site_calc_flag
_atom_site_refinement_flags_posn
Cl2 Cl 1.21810(16) 1.02726(11) 0.78062(8) 0.0351(3) Uani 1 d .
Cl1 Cl 0.85587(17) 1.27439(11) 1.00936(8) 0.0361(3) Uani 1 d .
F1 F 1.1632(3) 0.7378(2) 0.62872(17) 0.0266(6) Uani 1 d .
O3 O 1.3786(3) 1.1175(2) 0.45314(18) 0.0181(6) Uani 1 d .
O2 O 1.4082(4) 1.3310(2) 0.39434(19) 0.0210(6) Uani 1 d .
H2 H 1.4247 1.2595 0.4027 0.032 Uiso 1 calc GR
O1 O 1.1928(4) 1.4632(3) 0.4331(2) 0.0260(7) Uani 1 d .
O5 O 1.3466(5) 1.2786(3) 1.0024(2) 0.0315(8) Uani 1 d .
N1 N 0.8891(4) 1.1994(3) 0.5954(2) 0.0147(6) Uani 1 d .
N2 N 0.8296(5) 0.7832(3) 0.7276(2) 0.0238(8) Uani 1 d .
O4 O 1.4099(6) 1.4585(3) 0.9370(2) 0.0472(11) Uani 1 d .
N4 N 1.1716(5) 1.2085(3) 0.8813(2) 0.0247(8) Uani 1 d .
H4 H 1.2384 1.1936 0.9194 0.030 Uiso 1 calc R
C3 C 1.2290(5) 1.1433(3) 0.4986(2) 0.0145(7) Uani 1 d .
C5 C 0.9576(5) 1.0814(3) 0.6057(2) 0.0138(7) Uani 1 d .
C4 C 1.1264(5) 1.0539(3) 0.5591(2) 0.0140(7) Uani 1 d .
C2 C 1.1512(5) 1.2614(3) 0.4941(2) 0.0142(7) Uani 1 d .
C7 C 1.1955(5) 0.9352(3) 0.5699(2) 0.0167(8) Uani 1 d .
H7 H 1.3077 0.9148 0.5396 0.020 Uiso 1 calc R
C15 C 0.7094(5) 1.2349(3) 0.6419(3) 0.0183(8) Uani 1 d .
H15A H 0.7009 1.3166 0.6418 0.022 Uiso 1 calc R
H15B H 0.6936 1.1892 0.7019 0.022 Uiso 1 calc R
C9 C 0.9275(5) 0.8748(3) 0.6743(2) 0.0179(8) Uani 1 d .
C10 C 0.8616(5) 0.9918(3) 0.6636(2) 0.0161(8) Uani 1 d .
H10 H 0.7511 1.0116 0.6956 0.019 Uiso 1 calc R
C6 C 1.2498(5) 1.3614(3) 0.4384(3) 0.0180(8) Uani 1 d .
C1 C 0.9864(5) 1.2833(3) 0.5417(3) 0.0164(8) Uani 1 d .
H1 H 0.9385 1.3609 0.5367 0.020 Uiso 1 calc R
C19 C 1.3633(5) 1.3509(4) 0.7907(3) 0.0191(8) Uani 1 d .
N3 N 0.6323(7) 0.6241(4) 0.8674(3) 0.0434(12) Uani 1 d .
H3A H 0.6359 0.6540 0.9118 0.052 Uiso 1 calc R
H3B H 0.5715 0.5611 0.8890 0.052 Uiso 1 calc R
C8 C 1.0980(5) 0.8511(3) 0.6244(3) 0.0183(8) Uani 1 d .
C16 C 0.5619(5) 1.2176(4) 0.6007(3) 0.0243(9) Uani 1 d .
H16A H 0.5745 1.2648 0.5419 0.036 Uiso 1 calc GR
H16B H 0.4486 1.2406 0.6333 0.036 Uiso 1 calc GR
H16C H 0.5692 1.1367 0.6010 0.036 Uiso 1 calc GR
C17 C 1.4148(6) 1.3522(4) 0.9372(3) 0.0254(9) Uani 1 d .
C20 C 1.4006(6) 1.4424(4) 0.7155(3) 0.0237(9) Uani 1 d .
H20 H 1.5012 1.4802 0.7066 0.028 Uiso 1 calc R
C18 C 1.4918(6) 1.3139(4) 0.8530(3) 0.0247(9) Uani 1 d .
H18A H 1.6018 1.3482 0.8255 0.030 Uiso 1 calc R
H18B H 1.5189 1.2295 0.8667 0.030 Uiso 1 calc R
C27 C 0.7371(6) 1.0906(4) 0.9829(3) 0.0298(10) Uani 1 d .
H27 H 0.6391 1.1005 1.0261 0.036 Uiso 1 calc R
C24 C 1.2104(6) 1.2965(4) 0.8047(3) 0.0224(9) Uani 1 d .
C23 C 1.0987(6) 1.3327(4) 0.7429(3) 0.0244(9) Uani 1 d .
H23 H 0.9966 1.2966 0.7514 0.029 Uiso 1 calc R
C22 C 1.1415(6) 1.4226(4) 0.6692(3) 0.0276(10) Uani 1 d .
H22 H 1.0667 1.4464 0.6287 0.033 Uiso 1 calc R
C25 C 1.0272(6) 1.1442(4) 0.8975(3) 0.0226(9) Uani 1 d .
C21 C 1.2918(7) 1.4771(4) 0.6548(3) 0.0279(10) Uani 1 d .
H21 H 1.3196 1.5365 0.6049 0.033 Uiso 1 calc R
C11 C 0.6444(6) 0.8181(4) 0.7645(3) 0.0284(10) Uani 1 d .
H11A H 0.5884 0.8728 0.7192 0.034 Uiso 1 calc R
H11B H 0.6423 0.8575 0.8092 0.034 Uiso 1 calc R
C29 C 0.8925(6) 0.9864(4) 0.8772(3) 0.0245(7) Uani 1 d .
H29 H 0.8992 0.9292 0.8476 0.029 Uiso 1 calc R
C26 C 0.8731(6) 1.1611(4) 0.9603(3) 0.0262(9) Uani 1 d .
C30 C 1.0308(6) 1.0558(4) 0.8573(3) 0.0258(9) Uani 1 d .
C14 C 0.9205(7) 0.6933(4) 0.7911(3) 0.0316(11) Uani 1 d .
H14A H 0.9290 0.7250 0.8385 0.038 Uiso 1 calc R
H14B H 1.0400 0.6699 0.7633 0.038 Uiso 1 calc R
C12 C 0.5399(7) 0.7129(5) 0.8032(3) 0.0352(12) Uani 1 d .
H12A H 0.4213 0.7374 0.8315 0.042 Uiso 1 calc R
H12B H 0.5285 0.6791 0.7574 0.042 Uiso 1 calc R
C13 C 0.8159(9) 0.5881(4) 0.8262(3) 0.0416(13) Uani 1 d .
H13A H 0.8124 0.5543 0.7791 0.050 Uiso 1 calc R
H13B H 0.8740 0.5292 0.8686 0.050 Uiso 1 calc R
C28 C 0.7528(6) 1.0009(4) 0.9371(3) 0.0245(7) Uani 1 d .
H28 H 0.6625 0.9528 0.9503 0.029 Uiso 1 calc R

loop_
_atom_site_aniso_label
_atom_site_aniso_U_11
_atom_site_aniso_U_22
_atom_site_aniso_U_33
_atom_site_aniso_U_23
_atom_site_aniso_U_13
_atom_site_aniso_U_12
Cl2 0.0360(6) 0.0411(7) 0.0319(6) -0.0180(5) 0.0001(5) -0.0079(5)
Cl1 0.0428(7) 0.0338(6) 0.0322(6) -0.0145(5) 0.0038(5) -0.0097(5)
F1 0.0346(14) 0.0103(11) 0.0301(14) -0.0030(10) -0.0006(11) 0.0001(10)
O3 0.0140(13) 0.0171(14) 0.0193(14) -0.0029(11) 0.0024(10) -0.0018(10)
O2 0.0205(14) 0.0169(14) 0.0222(15) -0.0024(12) 0.0027(11) -0.0058(11)
O1 0.0234(15) 0.0172(15) 0.0324(17) -0.0027(12) 0.0014(12) -0.0038(12)
O5 0.052(2) 0.0272(17) 0.0183(15) -0.0045(13) 0.0007(14) -0.0231(15)
N1 0.0134(15) 0.0152(16) 0.0152(15) -0.0064(12) 0.0005(12) -0.0006(12)
N2 0.033(2) 0.0162(17) 0.0191(17) -0.0004(14) 0.0036(15) -0.0116(15)
O4 0.085(3) 0.035(2) 0.0259(18) -0.0068(15) 0.0021(18) -0.038(2)
N4 0.0283(19) 0.0272(19) 0.0198(17) -0.0018(15) -0.0054(14) -0.0122(15)
C3 0.0151(17) 0.0149(18) 0.0139(17) -0.0029(14) -0.0042(14) -0.0018(14)
C5 0.0161(17) 0.0143(18) 0.0116(16) -0.0036(14) -0.0028(14) -0.0020(14)
C4 0.0151(17) 0.0142(18) 0.0129(17) -0.0031(14) -0.0021(14) -0.0032(14)
C2 0.0153(17) 0.0138(18) 0.0137(17) -0.0029(14) -0.0025(14) -0.0032(14)
C7 0.0166(18) 0.0167(19) 0.0169(18) -0.0060(15) -0.0032(14) 0.0016(14)
C15 0.0178(18) 0.0162(18) 0.0191(19) -0.0068(15) 0.0031(15) -0.0019(14)
C9 0.025(2) 0.0162(19) 0.0122(17) -0.0026(14) -0.0005(15) -0.0079(15)
C10 0.0169(18) 0.0181(19) 0.0133(17) -0.0044(15) 0.0002(14) -0.0052(14)
C6 0.0192(19) 0.0164(19) 0.0177(18) -0.0016(15) -0.0041(15) -0.0038(15)
C1 0.0185(18) 0.0119(17) 0.0190(18) -0.0043(14) -0.0049(15) 0.0000(14)
C19 0.0214(19) 0.021(2) 0.0160(18) -0.0093(15) 0.0004(15) -0.0021(15)
N3 0.080(4) 0.031(2) 0.023(2) -0.0093(17) 0.008(2) -0.036(2)
C8 0.024(2) 0.0122(18) 0.0185(19) -0.0037(15) -0.0052(15) -0.0006(15)
C16 0.0175(19) 0.029(2) 0.026(2) -0.0102(18) -0.0024(16) 0.0017(16)
C17 0.032(2) 0.029(2) 0.020(2) -0.0067(17) -0.0056(17) -0.0153(18)
C20 0.031(2) 0.019(2) 0.020(2) -0.0064(16) 0.0019(17) -0.0057(17)
C18 0.023(2) 0.032(2) 0.020(2) -0.0055(17) -0.0028(16) -0.0096(17)
C27 0.026(2) 0.035(3) 0.026(2) -0.0024(19) 0.0021(18) -0.0122(19)
C24 0.026(2) 0.025(2) 0.0178(19) -0.0082(16) -0.0002(16) -0.0088(17)
C23 0.023(2) 0.021(2) 0.027(2) -0.0061(17) -0.0004(17) -0.0040(16)
C22 0.029(2) 0.022(2) 0.028(2) -0.0018(18) -0.0084(18) 0.0038(17)
C25 0.025(2) 0.022(2) 0.020(2) -0.0005(16) -0.0061(16) -0.0073(17)
C21 0.042(3) 0.016(2) 0.022(2) -0.0009(17) -0.0021(19) -0.0028(18)
C11 0.035(2) 0.031(2) 0.020(2) -0.0090(18) 0.0074(18) -0.020(2)
C29 0.0280(15) 0.0184(14) 0.0289(16) 0.0051(12) -0.0141(12) -0.0144(12)
C26 0.033(2) 0.021(2) 0.025(2) -0.0014(17) -0.0089(18) -0.0070(18)
C30 0.028(2) 0.027(2) 0.023(2) -0.0042(17) -0.0055(17) -0.0062(18)
C14 0.054(3) 0.017(2) 0.020(2) 0.0022(17) -0.003(2) -0.007(2)
C12 0.047(3) 0.040(3) 0.023(2) -0.012(2) 0.008(2) -0.029(2)
C13 0.071(4) 0.019(2) 0.028(2) 0.0004(19) 0.002(2) -0.016(2)
C28 0.0280(15) 0.0184(14) 0.0289(16) 0.0051(12) -0.0141(12) -0.0144(12)

loop_
_atom_type_symbol
_atom_type_description
_atom_type_scat_dispersion_real
_atom_type_scat_dispersion_imag
_atom_type_scat_source
C C 0.0033 0.0016 'International Tables Vol C Tables 4.2.6.8 and 6.1.1.4'
H H 0.0000 0.0000 'International Tables Vol C Tables 4.2.6.8 and 6.1.1.4'
Cl Cl 0.1484 0.1585 'International Tables Vol C Tables 4.2.6.8 and 6.1.1.4'
F F 0.0171 0.0103 'International Tables Vol C Tables 4.2.6.8 and 6.1.1.4'
N N 0.0061 0.0033 'International Tables Vol C Tables 4.2.6.8 and 6.1.1.4'
O O 0.0106 0.0060 'International Tables Vol C Tables 4.2.6.8 and 6.1.1.4'

loop_
_geom_angle_atom_site_label_1
_geom_angle_atom_site_label_2
_geom_angle_atom_site_label_3
_geom_angle
C6 O2 H2 109.5
C5 N1 C15 121.5(3)
C1 N1 C5 119.8(3)
C1 N1 C15 118.6(3)
C9 N2 C11 115.8(3)
C9 N2 C14 116.7(4)
C11 N2 C14 112.6(4)
C24 N4 H4 119.1
C25 N4 H4 119.1
C25 N4 C24 121.9(4)
O3 C3 C4 121.6(3)
O3 C3 C2 122.8(3)
C2 C3 C4 115.6(3)
N1 C5 C10 121.2(3)
C4 C5 N1 118.7(3)
C4 C5 C10 120.1(3)
C5 C4 C3 121.9(3)
C5 C4 C7 118.7(3)
C7 C4 C3 119.5(3)
C3 C2 C6 120.5(3)
C1 C2 C3 120.0(3)
C1 C2 C6 119.5(3)
C4 C7 H7 120.2
C8 C7 C4 119.7(4)
C8 C7 H7 120.2
N1 C15 H15A 109.1
N1 C15 H15B 109.1
N1 C15 C16 112.4(3)
H15A C15 H15B 107.9
C16 C15 H15A 109.1
C16 C15 H15B 109.1
N2 C9 C8 121.0(4)
C10 C9 N2 122.9(4)
C10 C9 C8 116.0(3)
C5 C10 H10 119.1
C9 C10 C5 121.8(4)
C9 C10 H10 119.1
O2 C6 C2 114.9(3)
O1 C6 O2 121.4(4)
O1 C6 C2 123.7(4)
N1 C1 C2 124.0(3)
N1 C1 H1 118.0
C2 C1 H1 118.0
C20 C19 C18 118.9(4)
C24 C19 C20 119.0(4)
C24 C19 C18 122.1(4)
H3A N3 H3B 108.1
C12 N3 H3A 109.5
C12 N3 H3B 109.5
C13 N3 H3A 109.5
C13 N3 H3B 109.5
C13 N3 C12 110.6(4)
F1 C8 C9 118.1(3)
C7 C8 F1 118.1(4)
C7 C8 C9 123.7(4)
C15 C16 H16A 109.5
C15 C16 H16B 109.5
C15 C16 H16C 109.5
H16A C16 H16B 109.5
H16A C16 H16C 109.5
H16B C16 H16C 109.5
O5 C17 O4 122.1(4)
O5 C17 C18 118.4(4)
O4 C17 C18 119.3(4)
C19 C20 H20 119.2
C21 C20 C19 121.5(4)
C21 C20 H20 119.2
C19 C18 C17 111.5(4)
C19 C18 H18A 109.3
C19 C18 H18B 109.3
C17 C18 H18A 109.3
C17 C18 H18B 109.3
H18A C18 H18B 108.0
C26 C27 H27 121.2
C26 C27 C28 117.6(4)
C28 C27 H27 121.2
N4 C24 C23 122.3(4)
C19 C24 N4 118.4(4)
C19 C24 C23 119.3(4)
C24 C23 H23 120.1
C22 C23 C24 119.8(4)
C22 C23 H23 120.1
C23 C22 H22 119.3
C21 C22 C23 121.3(4)
C21 C22 H22 119.3
N4 C25 C26 121.6(4)
C30 C25 N4 122.2(4)
C30 C25 C26 116.2(4)
C20 C21 H21 120.5
C22 C21 C20 119.0(4)
C22 C21 H21 120.5
N2 C11 H11A 109.4
N2 C11 H11B 109.4
N2 C11 C12 111.4(4)
H11A C11 H11B 108.0
C12 C11 H11A 109.4
C12 C11 H11B 109.4
C30 C29 H29 119.7
C28 C29 H29 119.7
C28 C29 C30 120.7(4)
C27 C26 Cl1 119.4(4)
C27 C26 C25 122.1(4)
C25 C26 Cl1 118.4(3)
C25 C30 Cl2 119.1(3)
C25 C30 C29 122.5(4)
C29 C30 Cl2 118.4(4)
N2 C14 H14A 109.8
N2 C14 H14B 109.8
N2 C14 C13 109.3(4)
H14A C14 H14B 108.3
C13 C14 H14A 109.8
C13 C14 H14B 109.8
N3 C12 C11 109.9(4)
N3 C12 H12A 109.7
N3 C12 H12B 109.7
C11 C12 H12A 109.7
C11 C12 H12B 109.7
H12A C12 H12B 108.2
N3 C13 C14 109.9(4)
N3 C13 H13A 109.7
N3 C13 H13B 109.7
C14 C13 H13A 109.7
C14 C13 H13B 109.7
H13A C13 H13B 108.2
C27 C28 H28 119.6
C29 C28 C27 120.9(4)
C29 C28 H28 119.6

loop_
_geom_bond_atom_site_label_1
_geom_bond_atom_site_label_2
_geom_bond_distance
Cl2 C30 1.747(5)
Cl1 C26 1.731(5)
F1 C8 1.355(4)
O3 C3 1.271(5)
O2 H2 0.8200
O2 C6 1.327(5)
O1 C6 1.212(5)
O5 C17 1.252(5)
N1 C5 1.402(5)
N1 C15 1.486(5)
N1 C1 1.344(5)
N2 C9 1.408(5)
N2 C11 1.468(6)
N2 C14 1.477(6)
O4 C17 1.266(6)
N4 H4 0.8600
N4 C24 1.400(5)
N4 C25 1.399(5)
C3 C4 1.447(5)
C3 C2 1.431(5)
C5 C4 1.398(5)
C5 C10 1.407(5)
C4 C7 1.410(5)
C2 C6 1.492(5)
C2 C1 1.365(5)
C7 H7 0.9300
C7 C8 1.351(6)
C15 H15A 0.9700
C15 H15B 0.9700
C15 C16 1.518(6)
C9 C10 1.386(6)
C9 C8 1.420(6)
C10 H10 0.9300
C1 H1 0.9300
C19 C20 1.408(6)
C19 C18 1.509(6)
C19 C24 1.391(6)
N3 H3A 0.9000
N3 H3B 0.9000
N3 C12 1.484(8)
N3 C13 1.482(8)
C16 H16A 0.9600
C16 H16B 0.9600
C16 H16C 0.9600
C17 C18 1.530(6)
C20 H20 0.9300
C20 C21 1.376(7)
C18 H18A 0.9700
C18 H18B 0.9700
C27 H27 0.9300
C27 C26 1.381(6)
C27 C28 1.447(7)
C24 C23 1.406(6)
C23 H23 0.9300
C23 C22 1.390(6)
C22 H22 0.9300
C22 C21 1.372(7)
C25 C26 1.416(6)
C25 C30 1.386(6)
C21 H21 0.9300
C11 H11A 0.9700
C11 H11B 0.9700
C11 C12 1.519(6)
C29 H29 0.9300
C29 C30 1.391(6)
C29 C28 1.311(7)
C14 H14A 0.9700
C14 H14B 0.9700
C14 C13 1.516(7)
C12 H12A 0.9700
C12 H12B 0.9700
C13 H13A 0.9700
C13 H13B 0.9700
C28 H28 0.9300
